data_7703743
loop_
_publ_author_name
'Pham, Son Q. T.'
'Assadawi, Nawal'
'Wells, Jadon'
'Sophocleous, Reece A.'
'Davis, Kimberley J.'
'Yu, Haibo'
'Sluyter, Ronald'
'Dillon, Carolyn T.'
'Kelso, Celine'
'Beck, Jennifer L.'
'Willis, Anthony C.'
'Richardson, Christopher'
'Ralph, Stephen F.'

_publ_section_title
;
 A new class of quadruplex DNA-binding nickel Schiff base complexes.
;
_journal_issue 15
_journal_name_full 'Dalton transactions (Cambridge, England : 2003)'
_journal_page_first 4843
_journal_page_last 4860
_journal_paper_doi 10.1039/d0dt00319k
_journal_volume 49
_journal_year 2020
_chemical_compound_source ' from U of Wollongong'
_chemical_formula_moiety 'C29 H24 N2 Ni O4, C2 H6 O S, 3(H2 O)'
_chemical_formula_sum 'C31 H36 N2 Ni O8 S'
_chemical_formula_weight 655.41
_space_group_IT_number 14
_space_group_name_Hall '-P 2yn'
_space_group_name_H-M_alt 'P 1 21/n 1'
_symmetry_cell_setting monoclinic
_symmetry_space_group_name_Hall '-P 2yn'
_symmetry_space_group_name_H-M 'P 1 21/n 1'
_atom_sites_solution_hydrogens difmap
_atom_sites_solution_primary direct
_audit_block_doi 10.5517/ccdc.csd.cc20998x
_audit_creation_date 17-01-18
_audit_creation_method CRYSTALS_ver_14.40
_audit_update_record
;
2018-07-16 deposited with the CCDC.	2020-03-16 downloaded from the CCDC.
;
_cell_angle_alpha 90
_cell_angle_beta 98.4790(7)
_cell_angle_gamma 90
_cell_formula_units_Z 4
_cell_length_a 12.8742(1)
_cell_length_b 9.3175(1)
_cell_length_c 25.5985(2)
_cell_measurement_reflns_used 26974
_cell_measurement_temperature 150
_cell_measurement_theta_max 74
_cell_measurement_theta_min 3
_cell_volume 3037.11(5)
_computing_cell_refinement 'CrysAlisPro 1.171.38.43 (Rigaku OD, 2016)'
_computing_data_collection 'CrysAlisPro 1.171.38.43 (Rigaku OD, 2016)'
_computing_data_reduction 'CrysAlisPro 1.171.38.43 (Rigaku OD, 2016)'
_computing_molecular_graphics 'PLATON (Spek, 2008)'
_computing_publication_material 'CRYSTALS (Betteridge et al., 2003)'
_computing_structure_refinement 'CRYSTALS (Betteridge et al., 2003)'
_computing_structure_solution 'SIR92 (Altomare et al., 1994)'
_diffrn_ambient_environment N~2~
_diffrn_ambient_temperature 150
_diffrn_detector 'CCD plate'
_diffrn_detector_type EosS2
_diffrn_measured_fraction_theta_full 0.999
_diffrn_measured_fraction_theta_max 0.999
_diffrn_measurement_device 'four-circle diffractometer'
_diffrn_measurement_device_type 'SuperNova, Dual, Cu at zero, EosS2'
_diffrn_measurement_method '\w scans'
_diffrn_radiation_monochromator mirror
_diffrn_radiation_probe x-ray
_diffrn_radiation_type 'Cu K\a'
_diffrn_radiation_wavelength 1.54184
_diffrn_reflns_av_R_equivalents 0.027
_diffrn_reflns_av_sigmaI/netI 0.0340
_diffrn_reflns_limit_h_max 15
_diffrn_reflns_limit_h_min -16
_diffrn_reflns_limit_k_max 11
_diffrn_reflns_limit_k_min -11
_diffrn_reflns_limit_l_max 28
_diffrn_reflns_limit_l_min -31
_diffrn_reflns_number 44751
_diffrn_reflns_theta_full 73.851
_diffrn_reflns_theta_max 73.851
_diffrn_reflns_theta_min 3.491
_diffrn_source 'micro-focus sealed X-ray tube'
_diffrn_source_type 'SuperNova (Cu) X-ray Source'
_diffrn_standards_number 0
_exptl_absorpt_coefficient_mu 2.018
_exptl_absorpt_correction_T_max 0.83
_exptl_absorpt_correction_T_min 0.73
_exptl_absorpt_correction_type multi-scan
_exptl_absorpt_process_details
;
CrysAlisPro version 1.171.38.43 (Rigaku Oxford Diffraction, 2016)
(Release 29 April 2016; compiled 27 May 2016,16:53)
Empirical absorption correction using spherical harmonics,
 implemented in SCALE3 ABSPACK scaling algorithm.
;
_exptl_crystal_colour green
_exptl_crystal_density_diffrn 1.433
_exptl_crystal_density_method 'not measured'
_exptl_crystal_description block
_exptl_crystal_F_000 1376
_exptl_crystal_size_max 0.187
_exptl_crystal_size_mid 0.133
_exptl_crystal_size_min 0.092
_refine_diff_density_max 0.37
_refine_diff_density_min -0.26
_refine_ls_extinction_coef 37(3)
_refine_ls_extinction_method 'Larson (1970), Equation 22'
_refine_ls_goodness_of_fit_ref 0.9963
_refine_ls_hydrogen_treatment mixed
_refine_ls_matrix_type full
_refine_ls_number_parameters 413
_refine_ls_number_reflns 6155
_refine_ls_number_restraints 3
_refine_ls_R_factor_all 0.0313
_refine_ls_R_factor_gt 0.0298
_refine_ls_shift/su_max 0.0062995
_refine_ls_shift/su_mean 0.0003569
_refine_ls_structure_factor_coef Fsqd
_refine_ls_weighting_details
;
 Method= Modified Sheldrick 
 w=1/[\s^2^(F^2^) + ( 0.04P)^2^ + 1.88P] 
 ,where P=(max(Fo^2^,0) + 2Fc^2^)/3 
;
_refine_ls_weighting_scheme calc
_refine_ls_wR_factor_all 0.0794
_refine_ls_wR_factor_gt 0.0783
_refine_ls_wR_factor_ref 0.0794
_reflns_limit_h_max 15
_reflns_limit_h_min -16
_reflns_limit_k_max 11
_reflns_limit_k_min 0
_reflns_limit_l_max 31
_reflns_limit_l_min 0
_reflns_number_gt 5799
_reflns_number_total 6155
_reflns_threshold_expression I>2.0\s(I)
_oxford_diffrn_Wilson_B_factor 1.79
_oxford_diffrn_Wilson_scale 0.11
_oxford_refine_ls_r_factor_ref 0.0313
_oxford_refine_ls_scale 3.24(3)
_oxford_reflns_number_all 6155
_oxford_reflns_threshold_expression_ref I>-10.0\s(I)
_oxford_structure_analysis_title 'Z:\ral1702BSNQ\Tony_ral1702BSNQ_ At 12: 9 on'
_cod_data_source_file d0dt00319k2.cif
_cod_data_source_block ral1702BSNQ
_cod_depositor_comments 'Adding full bibliography for 7703742--7703750.cif.'
_cod_original_sg_symbol_H-M 'P 1 21/n 1 '
_cod_database_code 7703743
_oxdiff_exptl_absorpt_empirical_details
;
Empirical correction (ABSPACK) includes:
- Absorption correction using spherical harmonics
- Frame scaling
;

loop_
_symmetry_equiv_pos_as_xyz
x,y,z
-x,-y,-z
-x+1/2,y+1/2,-z+1/2
x+1/2,-y+1/2,z+1/2

loop_
_atom_site_label
_atom_site_type_symbol
_atom_site_fract_x
_atom_site_fract_y
_atom_site_fract_z
_atom_site_U_iso_or_equiv
_atom_site_occupancy
_atom_site_adp_type
_atom_site_refinement_flags_posn
_atom_site_refinement_flags_adp
_atom_site_refinement_flags_occupancy
_atom_site_disorder_assembly
_atom_site_disorder_group
_atom_site_attached_hydrogens
Ni1 Ni 0.830485(17) 0.74316(2) 0.389244(8) 0.0172 1.0000 Uani . . . . . .
S1 S 0.31988(3) 0.10513(4) 0.301613(15) 0.0284 1.0000 Uani . . . . . .
O1 O 0.81379(7) 0.71768(11) 0.45874(4) 0.0208 1.0000 Uani . . . . . .
O2 O 0.69048(7) 0.69830(11) 0.37774(4) 0.0219 1.0000 Uani . . . . . .
O3 O 0.90721(8) 0.55431(12) 0.63452(4) 0.0247 1.0000 Uani . . . . . .
O4 O 0.33747(8) 0.74574(12) 0.30630(4) 0.0246 1.0000 Uani . . . . . .
O5 O 0.30358(8) 0.25808(11) 0.28052(4) 0.0268 1.0000 Uani . . . . . .
O6 O 0.29490(9) 0.47793(14) 0.35052(4) 0.0287 1.0000 Uani . . . . . .
O7 O 0.54997(14) 0.62221(18) 0.56640(6) 0.0529 1.0000 Uani . . . . . .
O8 O 0.59443(14) 0.5932(3) 0.46554(7) 0.0885 1.0000 Uani D . . . . .
N1 N 0.96849(9) 0.81010(13) 0.40754(4) 0.0204 1.0000 Uani . . . . . .
N2 N 0.83966(9) 0.74206(12) 0.31606(5) 0.0198 1.0000 Uani . . . . . .
C1 C 0.88853(10) 0.68850(15) 0.49796(5) 0.0181 1.0000 Uani . . . . . .
C2 C 0.85818(10) 0.63890(15) 0.54545(5) 0.0195 1.0000 Uani . . . . . .
C3 C 0.93291(11) 0.60398(15) 0.58806(5) 0.0201 1.0000 Uani . . . . . .
C4 C 1.04053(11) 0.61664(16) 0.58510(5) 0.0230 1.0000 Uani . . . . . .
C5 C 1.07067(10) 0.66862(16) 0.53964(5) 0.0219 1.0000 Uani . . . . . .
C6 C 0.99728(10) 0.70902(15) 0.49535(5) 0.0189 1.0000 Uani . . . . . .
C7 C 1.03148(10) 0.78256(15) 0.45134(5) 0.0189 1.0000 Uani . . . . . .
C8 C 1.00192(11) 0.91008(17) 0.36854(6) 0.0263 1.0000 Uani . . . . . .
C9 C 1.02234(12) 0.8321(2) 0.31865(6) 0.0328 1.0000 Uani . . . . . .
C10 C 0.94671(11) 0.70736(18) 0.30520(6) 0.0261 1.0000 Uani . . . . . .
C11 C 0.76192(11) 0.75150(14) 0.27708(5) 0.0183 1.0000 Uani . . . . . .
C12 C 0.65332(11) 0.76151(14) 0.28565(5) 0.0184 1.0000 Uani . . . . . .
C13 C 0.57262(11) 0.79533(16) 0.24365(5) 0.0220 1.0000 Uani . . . . . .
C14 C 0.46807(11) 0.79266(16) 0.24916(5) 0.0231 1.0000 Uani . . . . . .
C15 C 0.44021(11) 0.75148(15) 0.29808(5) 0.0201 1.0000 Uani . . . . . .
C16 C 0.51596(11) 0.71948(15) 0.34023(5) 0.0203 1.0000 Uani . . . . . .
C17 C 0.62350(11) 0.72734(14) 0.33553(5) 0.0182 1.0000 Uani . . . . . .
C18 C 1.14433(10) 0.83069(15) 0.45855(5) 0.0196 1.0000 Uani . . . . . .
C19 C 1.17710(11) 0.95421(16) 0.48663(6) 0.0245 1.0000 Uani . . . . . .
C20 C 1.28270(12) 0.99130(18) 0.49541(6) 0.0300 1.0000 Uani . . . . . .
C21 C 1.35630(12) 0.90245(19) 0.47730(6) 0.0328 1.0000 Uani . . . . . .
C22 C 1.32448(12) 0.77832(19) 0.44986(7) 0.0325 1.0000 Uani . . . . . .
C23 C 1.21848(12) 0.74356(16) 0.43960(6) 0.0262 1.0000 Uani . . . . . .
C24 C 0.78195(10) 0.74697(15) 0.22065(5) 0.0186 1.0000 Uani . . . . . .
C25 C 0.82674(12) 0.86302(16) 0.19810(6) 0.0241 1.0000 Uani . . . . . .
C26 C 0.84286(12) 0.85773(17) 0.14557(6) 0.0262 1.0000 Uani . . . . . .
C27 C 0.81548(11) 0.73649(17) 0.11549(5) 0.0241 1.0000 Uani . . . . . .
C28 C 0.77104(11) 0.62026(17) 0.13768(6) 0.0261 1.0000 Uani . . . . . .
C29 C 0.75350(11) 0.62599(16) 0.18997(5) 0.0237 1.0000 Uani . . . . . .
C30 C 0.44690(12) 0.10249(19) 0.33961(7) 0.0338 1.0000 Uani . . . . . .
C31 C 0.24541(15) 0.0943(2) 0.35471(9) 0.0530 1.0000 Uani . . . . . .
H1 H 0.8454(16) 0.549(2) 0.6340(8) 0.0367 1.0000 Uiso . . . . . .
H2 H 0.2973(17) 0.756(2) 0.2791(9) 0.0380 1.0000 Uiso . . . . . .
H3 H 0.3033(17) 0.554(3) 0.3384(9) 0.0434 1.0000 Uiso . . . . . .
H4 H 0.3032(16) 0.416(2) 0.3261(9) 0.0436 1.0000 Uiso . . . . . .
H5 H 0.597(2) 0.580(3) 0.5902(11) 0.0785 1.0000 Uiso . . . . . .
H6 H 0.510(2) 0.568(3) 0.5598(13) 0.0796 1.0000 Uiso . . . . . .
H7 H 0.646(2) 0.624(4) 0.4556(12) 0.1318 1.0000 Uiso D . . . . .
H8 H 0.595(3) 0.610(4) 0.4965(8) 0.1330 1.0000 Uiso D . . . . .
H21 H 0.7872 0.6288 0.5475 0.0225 1.0000 Uiso R . . . . .
H41 H 1.0913 0.5900 0.6143 0.0281 1.0000 Uiso R . . . . .
H51 H 1.1425 0.6769 0.5378 0.0256 1.0000 Uiso R . . . . .
H81 H 1.0642 0.9628 0.3839 0.0308 1.0000 Uiso R . . . . .
H82 H 0.9442 0.9786 0.3593 0.0307 1.0000 Uiso R . . . . .
H91 H 1.0923 0.7960 0.3230 0.0396 1.0000 Uiso R . . . . .
H92 H 1.0160 0.8996 0.2895 0.0387 1.0000 Uiso R . . . . .
H101 H 0.9708 0.6239 0.3269 0.0298 1.0000 Uiso R . . . . .
H102 H 0.9450 0.6809 0.2682 0.0306 1.0000 Uiso R . . . . .
H131 H 0.5906 0.8211 0.2106 0.0265 1.0000 Uiso R . . . . .
H141 H 0.4168 0.8197 0.2206 0.0278 1.0000 Uiso R . . . . .
H161 H 0.4959 0.6943 0.3729 0.0249 1.0000 Uiso R . . . . .
H191 H 1.1274 1.0115 0.4997 0.0283 1.0000 Uiso R . . . . .
H201 H 1.3034 1.0764 0.5140 0.0363 1.0000 Uiso R . . . . .
H211 H 1.4284 0.9254 0.4837 0.0385 1.0000 Uiso R . . . . .
H221 H 1.3746 0.7163 0.4384 0.0400 1.0000 Uiso R . . . . .
H231 H 1.1965 0.6612 0.4208 0.0310 1.0000 Uiso R . . . . .
H251 H 0.8454 0.9457 0.2183 0.0284 1.0000 Uiso R . . . . .
H261 H 0.8720 0.9360 0.1304 0.0317 1.0000 Uiso R . . . . .
H271 H 0.8269 0.7343 0.0810 0.0278 1.0000 Uiso R . . . . .
H281 H 0.7533 0.5371 0.1177 0.0310 1.0000 Uiso R . . . . .
H291 H 0.7223 0.5479 0.2053 0.0291 1.0000 Uiso R . . . . .
H301 H 0.4960 0.1147 0.3153 0.0510 1.0000 Uiso R . . . . .
H302 H 0.4498 0.1801 0.3649 0.0504 1.0000 Uiso R . . . . .
H303 H 0.4560 0.0107 0.3572 0.0511 1.0000 Uiso R . . . . .
H311 H 0.1739 0.1125 0.3397 0.0796 1.0000 Uiso R . . . . .
H312 H 0.2717 0.1663 0.3809 0.0799 1.0000 Uiso R . . . . .
H313 H 0.2542 -0.0011 0.3681 0.0787 1.0000 Uiso R . . . . .

loop_
_atom_site_aniso_label
_atom_site_aniso_U_11
_atom_site_aniso_U_22
_atom_site_aniso_U_33
_atom_site_aniso_U_23
_atom_site_aniso_U_13
_atom_site_aniso_U_12
Ni1 0.01418(12) 0.02512(14) 0.01250(12) 0.00157(8) 0.00285(9) -0.00195(8)
S1 0.02611(18) 0.02788(19) 0.02915(19) -0.00140(14) -0.00308(14) -0.00290(14)
O1 0.0150(4) 0.0330(5) 0.0144(4) 0.0016(4) 0.0022(3) -0.0015(4)
O2 0.0171(4) 0.0344(5) 0.0139(4) 0.0053(4) 0.0009(3) -0.0039(4)
O3 0.0226(5) 0.0377(6) 0.0142(4) 0.0038(4) 0.0038(4) -0.0015(4)
O4 0.0160(5) 0.0378(6) 0.0198(5) 0.0045(4) 0.0019(4) 0.0006(4)
O5 0.0252(5) 0.0310(6) 0.0233(5) 0.0024(4) 0.0006(4) -0.0024(4)
O6 0.0304(6) 0.0306(6) 0.0268(5) 0.0005(5) 0.0098(4) -0.0046(5)
O7 0.0626(10) 0.0589(10) 0.0339(7) -0.0066(7) -0.0038(7) 0.0074(7)
O8 0.0552(10) 0.163(2) 0.0510(9) 0.0241(12) 0.0205(8) -0.0408(12)
N1 0.0183(5) 0.0266(6) 0.0170(5) 0.0020(5) 0.0049(4) -0.0031(5)
N2 0.0171(5) 0.0251(6) 0.0178(5) 0.0015(4) 0.0045(4) -0.0001(4)
C1 0.0180(6) 0.0214(6) 0.0147(6) -0.0021(5) 0.0016(5) -0.0010(5)
C2 0.0165(6) 0.0261(7) 0.0164(6) -0.0013(5) 0.0042(5) -0.0018(5)
C3 0.0238(7) 0.0235(7) 0.0133(6) -0.0009(5) 0.0038(5) -0.0013(5)
C4 0.0203(6) 0.0311(8) 0.0164(6) 0.0004(5) -0.0010(5) -0.0009(5)
C5 0.0167(6) 0.0291(7) 0.0196(6) -0.0009(6) 0.0016(5) -0.0025(5)
C6 0.0179(6) 0.0237(7) 0.0154(6) -0.0014(5) 0.0033(5) -0.0018(5)
C7 0.0171(6) 0.0230(6) 0.0174(6) -0.0029(5) 0.0045(5) -0.0021(5)
C8 0.0201(7) 0.0362(8) 0.0230(7) 0.0086(6) 0.0040(5) -0.0064(6)
C9 0.0205(7) 0.0576(11) 0.0216(7) 0.0072(7) 0.0071(5) -0.0049(7)
C10 0.0202(7) 0.0412(9) 0.0179(6) 0.0025(6) 0.0056(5) 0.0058(6)
C11 0.0222(7) 0.0182(6) 0.0150(6) 0.0016(5) 0.0048(5) -0.0012(5)
C12 0.0199(7) 0.0210(6) 0.0145(6) 0.0008(5) 0.0032(5) -0.0017(5)
C13 0.0244(7) 0.0269(7) 0.0150(6) 0.0037(5) 0.0037(5) -0.0001(5)
C14 0.0217(7) 0.0300(7) 0.0167(6) 0.0043(5) -0.0003(5) 0.0009(6)
C15 0.0177(6) 0.0234(7) 0.0193(7) 0.0001(5) 0.0028(5) -0.0006(5)
C16 0.0196(6) 0.0266(7) 0.0152(6) 0.0026(5) 0.0038(5) -0.0015(5)
C17 0.0194(6) 0.0200(6) 0.0149(6) 0.0008(5) 0.0019(5) -0.0010(5)
C18 0.0172(6) 0.0261(7) 0.0161(6) 0.0013(5) 0.0039(5) -0.0031(5)
C19 0.0233(7) 0.0267(7) 0.0240(7) -0.0028(6) 0.0056(5) -0.0021(6)
C20 0.0288(8) 0.0330(8) 0.0282(7) -0.0046(6) 0.0037(6) -0.0108(6)
C21 0.0187(7) 0.0464(10) 0.0337(8) -0.0022(7) 0.0048(6) -0.0108(6)
C22 0.0208(7) 0.0424(9) 0.0365(9) -0.0043(7) 0.0113(6) 0.0000(6)
C23 0.0228(7) 0.0300(8) 0.0272(7) -0.0076(6) 0.0085(6) -0.0043(6)
C24 0.0160(6) 0.0251(7) 0.0149(6) 0.0017(5) 0.0032(5) 0.0020(5)
C25 0.0303(7) 0.0229(7) 0.0210(7) -0.0009(5) 0.0098(6) -0.0003(6)
C26 0.0311(7) 0.0277(7) 0.0224(7) 0.0065(6) 0.0129(6) 0.0032(6)
C27 0.0214(7) 0.0384(8) 0.0134(6) 0.0018(5) 0.0053(5) 0.0055(6)
C28 0.0251(7) 0.0342(8) 0.0190(7) -0.0057(6) 0.0032(5) -0.0031(6)
C29 0.0242(7) 0.0278(7) 0.0200(7) 0.0007(6) 0.0055(5) -0.0045(6)
C30 0.0238(7) 0.0407(9) 0.0351(8) -0.0017(7) -0.0017(6) 0.0032(6)
C31 0.0356(10) 0.0595(13) 0.0682(14) 0.0333(11) 0.0216(9) 0.0024(9)

loop_
_atom_type_symbol
_atom_type_scat_dispersion_real
_atom_type_scat_dispersion_imag
_atom_type_scat_Cromer_Mann_a1
_atom_type_scat_Cromer_Mann_b1
_atom_type_scat_Cromer_Mann_a2
_atom_type_scat_Cromer_Mann_b2
_atom_type_scat_Cromer_Mann_a3
_atom_type_scat_Cromer_Mann_b3
_atom_type_scat_Cromer_Mann_a4
_atom_type_scat_Cromer_Mann_b4
_atom_type_scat_Cromer_Mann_c
_atom_type_scat_source
C 0.0181 0.0091 2.3100 20.8439 1.0200 10.2075 1.5886 0.5687 0.8650 51.6512 0.2156 'International Tables Vol C 4.2.6.8 and 6.1.1.4'
H 0.0000 0.0000 0.4930 10.5109 0.3229 26.1257 0.1402 3.1424 0.0408 57.7998 0.0030 'International Tables Vol C 4.2.6.8 and 6.1.1.4'
N 0.0311 0.0180 12.2126 0.0057 3.1322 9.8933 2.0125 28.9975 1.1663 0.5826 -11.5290 'International Tables Vol C 4.2.6.8 and 6.1.1.4'
Ni -3.0029 0.5091 12.8376 3.8785 7.2920 0.2565 4.4438 12.1763 2.3800 66.3421 1.0341 'International Tables Vol C 4.2.6.8 and 6.1.1.4'
O 0.0492 0.0322 3.0485 13.2771 2.2868 5.7011 1.5463 0.3239 0.8670 32.9089 0.2508 'International Tables Vol C 4.2.6.8 and 6.1.1.4'
S 0.3331 0.5567 6.9053 1.4679 5.2034 22.2151 1.4379 0.2536 1.5863 56.1720 0.8669 'International Tables Vol C 4.2.6.8 and 6.1.1.4'

loop_
_geom_angle_atom_site_label_1
_geom_angle_site_symmetry_1
_geom_angle_atom_site_label_2
_geom_angle_site_symmetry_2
_geom_angle_atom_site_label_3
_geom_angle_site_symmetry_3
_geom_angle
_geom_angle_publ_flag
O1 . Ni1 . O2 . 82.72(4) yes
O1 . Ni1 . N1 . 92.46(5) yes
O2 . Ni1 . N1 . 171.67(5) yes
O1 . Ni1 . N2 . 171.65(5) yes
O2 . Ni1 . N2 . 92.48(5) yes
N1 . Ni1 . N2 . 93.08(5) yes
O5 . S1 . C30 . 105.91(7) yes
O5 . S1 . C31 . 105.16(8) yes
C30 . S1 . C31 . 97.89(9) yes
Ni1 . O1 . C1 . 126.13(8) yes
Ni1 . O2 . C17 . 126.81(9) yes
C3 . O3 . H1 . 112.1(14) no
C15 . O4 . H2 . 111.9(15) no
H3 . O6 . H4 . 106(2) no
H5 . O7 . H6 . 104(3) no
H7 . O8 . H8 . 110.6(10) no
Ni1 . N1 . C7 . 126.37(10) yes
Ni1 . N1 . C8 . 113.64(9) yes
C7 . N1 . C8 . 119.87(11) yes
Ni1 . N2 . C10 . 112.47(9) yes
Ni1 . N2 . C11 . 127.00(10) yes
C10 . N2 . C11 . 119.99(12) yes
O1 . C1 . C2 . 117.56(12) yes
O1 . C1 . C6 . 123.44(12) yes
C2 . C1 . C6 . 118.96(12) yes
C1 . C2 . C3 . 120.58(12) yes
C1 . C2 . H21 . 118.9 no
C3 . C2 . H21 . 120.5 no
C2 . C3 . O3 . 122.58(12) yes
C2 . C3 . C4 . 121.01(12) yes
O3 . C3 . C4 . 116.40(12) yes
C3 . C4 . C5 . 118.78(12) yes
C3 . C4 . H41 . 120.3 no
C5 . C4 . H41 . 120.9 no
C4 . C5 . C6 . 122.40(12) yes
C4 . C5 . H51 . 118.6 no
C6 . C5 . H51 . 119.0 no
C1 . C6 . C5 . 118.12(12) yes
C1 . C6 . C7 . 121.07(12) yes
C5 . C6 . C7 . 120.50(12) yes
C6 . C7 . N1 . 122.73(12) yes
C6 . C7 . C18 . 116.50(12) yes
N1 . C7 . C18 . 120.75(12) yes
N1 . C8 . C9 . 111.66(13) yes
N1 . C8 . H81 . 110.5 no
C9 . C8 . H81 . 110.2 no
N1 . C8 . H82 . 106.8 no
C9 . C8 . H82 . 109.0 no
H81 . C8 . H82 . 108.6 no
C8 . C9 . C10 . 111.69(12) yes
C8 . C9 . H91 . 110.3 no
C10 . C9 . H91 . 108.6 no
C8 . C9 . H92 . 109.3 no
C10 . C9 . H92 . 110.0 no
H91 . C9 . H92 . 106.8 no
C9 . C10 . N2 . 111.88(13) yes
C9 . C10 . H101 . 109.8 no
N2 . C10 . H101 . 107.0 no
C9 . C10 . H102 . 109.6 no
N2 . C10 . H102 . 110.4 no
H101 . C10 . H102 . 108.1 no
N2 . C11 . C12 . 122.37(12) yes
N2 . C11 . C24 . 120.69(12) yes
C12 . C11 . C24 . 116.91(12) yes
C11 . C12 . C13 . 121.02(12) yes
C11 . C12 . C17 . 121.02(12) yes
C13 . C12 . C17 . 117.81(12) yes
C12 . C13 . C14 . 122.55(13) yes
C12 . C13 . H131 . 119.3 no
C14 . C13 . H131 . 118.2 no
C13 . C14 . C15 . 118.61(13) yes
C13 . C14 . H141 . 120.0 no
C15 . C14 . H141 . 121.4 no
C14 . C15 . O4 . 121.75(12) yes
C14 . C15 . C16 . 120.87(13) yes
O4 . C15 . C16 . 117.35(12) yes
C15 . C16 . C17 . 120.89(12) yes
C15 . C16 . H161 . 119.7 no
C17 . C16 . H161 . 119.4 no
C12 . C17 . C16 . 119.13(12) yes
C12 . C17 . O2 . 123.76(12) yes
C16 . C17 . O2 . 117.08(12) yes
C7 . C18 . C19 . 121.61(12) yes
C7 . C18 . C23 . 118.82(12) yes
C19 . C18 . C23 . 119.43(13) yes
C18 . C19 . C20 . 120.35(14) yes
C18 . C19 . H191 . 119.2 no
C20 . C19 . H191 . 120.5 no
C19 . C20 . C21 . 119.84(14) yes
C19 . C20 . H201 . 119.3 no
C21 . C20 . H201 . 120.9 no
C20 . C21 . C22 . 120.16(14) yes
C20 . C21 . H211 . 120.6 no
C22 . C21 . H211 . 119.2 no
C21 . C22 . C23 . 119.99(15) yes
C21 . C22 . H221 . 120.3 no
C23 . C22 . H221 . 119.7 no
C18 . C23 . C22 . 120.17(14) yes
C18 . C23 . H231 . 119.4 no
C22 . C23 . H231 . 120.5 no
C11 . C24 . C25 . 121.13(12) yes
C11 . C24 . C29 . 119.76(12) yes
C25 . C24 . C29 . 119.10(12) yes
C24 . C25 . C26 . 120.25(14) yes
C24 . C25 . H251 . 119.8 no
C26 . C25 . H251 . 119.9 no
C25 . C26 . C27 . 120.32(14) yes
C25 . C26 . H261 . 120.2 no
C27 . C26 . H261 . 119.5 no
C26 . C27 . C28 . 119.81(13) yes
C26 . C27 . H271 . 119.4 no
C28 . C27 . H271 . 120.8 no
C27 . C28 . C29 . 120.01(14) yes
C27 . C28 . H281 . 120.3 no
C29 . C28 . H281 . 119.7 no
C24 . C29 . C28 . 120.50(13) yes
C24 . C29 . H291 . 118.9 no
C28 . C29 . H291 . 120.6 no
S1 . C30 . H301 . 106.6 no
S1 . C30 . H302 . 107.3 no
H301 . C30 . H302 . 112.4 no
S1 . C30 . H303 . 107.8 no
H301 . C30 . H303 . 111.2 no
H302 . C30 . H303 . 111.2 no
S1 . C31 . H311 . 106.1 no
S1 . C31 . H312 . 108.4 no
H311 . C31 . H312 . 111.8 no
S1 . C31 . H313 . 106.2 no
H311 . C31 . H313 . 111.4 no
H312 . C31 . H313 . 112.6 no

loop_
_geom_bond_atom_site_label_1
_geom_bond_site_symmetry_1
_geom_bond_atom_site_label_2
_geom_bond_site_symmetry_2
_geom_bond_distance
_geom_bond_publ_flag
Ni1 . O1 . 1.8385(9) yes
Ni1 . O2 . 1.8313(9) yes
Ni1 . N1 . 1.8761(11) yes
Ni1 . N2 . 1.8944(12) yes
S1 . O5 . 1.5274(11) yes
S1 . C30 . 1.7754(16) yes
S1 . C31 . 1.778(2) yes
O1 . C1 . 1.3126(16) yes
O2 . C17 . 1.3075(16) yes
O3 . C3 . 1.3618(16) yes
O3 . H1 . 0.79(2) no
O4 . C15 . 1.3707(17) yes
O4 . H2 . 0.81(2) no
O6 . H3 . 0.79(2) no
O6 . H4 . 0.87(2) no
O7 . H5 . 0.88(3) no
O7 . H6 . 0.72(3) no
O8 . H7 . 0.802(18) no
O8 . H8 . 0.807(18) no
N1 . C7 . 1.3087(18) yes
N1 . C8 . 1.4752(17) yes
N2 . C10 . 1.4813(17) yes
N2 . C11 . 1.3079(18) yes
C1 . C2 . 1.4086(18) yes
C1 . C6 . 1.4244(18) yes
C2 . C3 . 1.3827(18) yes
C2 . H21 . 0.928 no
C3 . C4 . 1.4036(19) yes
C4 . C5 . 1.3684(19) yes
C4 . H41 . 0.950 no
C5 . C6 . 1.4156(18) yes
C5 . H51 . 0.936 no
C6 . C7 . 1.4417(18) yes
C7 . C18 . 1.5056(17) yes
C8 . C9 . 1.526(2) yes
C8 . H81 . 0.972 no
C8 . H82 . 0.982 no
C9 . C10 . 1.522(2) yes
C9 . H91 . 0.953 no
C9 . H92 . 0.970 no
C10 . H101 . 0.979 no
C10 . H102 . 0.975 no
C11 . C12 . 1.4500(19) yes
C11 . C24 . 1.5048(18) yes
C12 . C13 . 1.4160(19) yes
C12 . C17 . 1.4226(18) yes
C13 . C14 . 1.3742(19) yes
C13 . H131 . 0.940 no
C14 . C15 . 1.4058(19) yes
C14 . H141 . 0.943 no
C15 . C16 . 1.3763(19) yes
C16 . C17 . 1.4091(19) yes
C16 . H161 . 0.941 no
C18 . C19 . 1.389(2) yes
C18 . C23 . 1.394(2) yes
C19 . C20 . 1.389(2) yes
C19 . H191 . 0.932 no
C20 . C21 . 1.388(2) yes
C20 . H201 . 0.942 no
C21 . C22 . 1.384(2) yes
C21 . H211 . 0.944 no
C22 . C23 . 1.389(2) yes
C22 . H221 . 0.945 no
C23 . H231 . 0.927 no
C24 . C25 . 1.3905(19) yes
C24 . C29 . 1.392(2) yes
C25 . C26 . 1.3914(19) yes
C25 . H251 . 0.939 no
C26 . C27 . 1.383(2) yes
C26 . H261 . 0.931 no
C27 . C28 . 1.385(2) yes
C27 . H271 . 0.917 no
C28 . C29 . 1.3911(19) yes
C28 . H281 . 0.938 no
C29 . H291 . 0.944 no
C30 . H301 . 0.956 no
C30 . H302 . 0.966 no
C30 . H303 . 0.965 no
C31 . H311 . 0.959 no
C31 . H312 . 0.973 no
C31 . H313 . 0.954 no

loop_
_geom_contact_atom_site_label_1
_geom_contact_atom_site_label_2
_geom_contact_distance
_geom_contact_site_symmetry_1
_geom_contact_site_symmetry_2
_geom_contact_publ_flag
Ni1 C28 3.7767(16) . 3_655 no
Ni1 C4 3.7558(15) . 2_766 no
S1 O4 3.3572(12) . 1_545 no
S1 C15 3.6479(15) . 1_545 no
S1 O4 3.4352(11) . 3_545 no
O1 O2 2.4252(14) . . no
O1 C20 3.2716(19) . 2_776 no
O1 N1 2.6825(15) . . no
O1 C7 2.9004(16) . . no
O1 O8 3.082(2) . . no
O1 C19 3.3567(18) . 2_776 no
O2 O8 2.891(2) . . no
O2 C11 2.9035(16) . . no
O2 C26 3.2457(19) . 3_645 no
O2 N2 2.6911(15) . . no
O3 C14 3.2528(17) . 4_565 no
O3 C10 3.3176(19) . 2_766 no
O3 O6 2.7021(16) . 2_666 no
O4 O6 2.8269(17) . . no
O4 O5 2.6571(14) . 3_555 no
O6 O7 2.851(2) . 2_666 no
O7 O8 2.776(3) . 2_666 no
O7 O8 2.739(2) . . no
N1 N2 2.7370(16) . . no
N1 C1 2.8989(17) . . no
N1 C10 2.7643(19) . . no
N2 C17 2.9018(18) . . no
N2 C8 2.7914(19) . . no
C1 C19 3.471(2) . 2_776 no
C1 C5 3.525(2) . 2_766 no
C5 C27 3.5610(19) . 4_565 no
C5 C23 3.479(2) . . no
C5 C19 3.369(2) . . no
C8 C23 3.463(2) . . no
C8 C19 3.519(2) . . no
C10 C25 3.280(2) . . no
C13 C29 3.278(2) . . no
C15 C30 3.436(2) . 1_565 no
C17 C26 3.496(2) . 3_645 no
C17 C25 3.583(2) . 3_645 no
C26 C30 3.581(2) . 3_655 no
C27 C30 3.347(2) . 3_655 no
C28 C30 3.596(2) . 3_655 no

loop_
_geom_hbond_atom_site_label_D
_geom_hbond_site_symmetry_D
_geom_hbond_atom_site_label_H
_geom_hbond_site_symmetry_H
_geom_hbond_atom_site_label_A
_geom_hbond_site_symmetry_A
_geom_hbond_angle_DHA
_geom_hbond_distance_DH
_geom_hbond_distance_HA
_geom_hbond_distance_DA
_geom_hbond_publ_flag
O3 . H1 . O6 2_666 166(2) 0.80(2) 1.92(2) 2.702(2) yes
O4 . H2 . O5 3_555 173(2) 0.81(2) 1.85(2) 2.657(2) yes
O6 . H3 . O4 . 175(2) 0.79(2) 2.04(2) 2.827(2) yes
O6 . H4 . O5 . 168(2) 0.87(2) 1.88(2) 2.735(2) yes
O7 . H5 . O6 2_666 169(3) 0.89(3) 1.98(3) 2.851(2) yes
O7 . H6 . O8 2_666 173(3) 0.72(3) 2.06(3) 2.776(2) yes
O8 . H7 . O1 . 160(3) 0.80(2) 2.32(2) 3.081(2) yes
O8 . H7 . O2 . 136(3) 0.80(2) 2.26(2) 2.891(2) yes
O8 . H8 . O7 . 161(3) 0.81(2) 1.97(2) 2.739(2) yes

loop_
_geom_torsion_atom_site_label_1
_geom_torsion_atom_site_label_2
_geom_torsion_atom_site_label_3
_geom_torsion_atom_site_label_4
_geom_torsion
_geom_torsion_site_symmetry_1
_geom_torsion_site_symmetry_2
_geom_torsion_site_symmetry_3
_geom_torsion_site_symmetry_4
_geom_torsion_publ_flag
O2 Ni1 O1 C1 158.15(12) . . . . no
N1 Ni1 O1 C1 -28.68(12) . . . . no
O1 Ni1 O2 C17 159.79(11) . . . . no
N2 Ni1 O2 C17 -27.06(11) . . . . no
O1 Ni1 N1 C7 24.19(12) . . . . no
O1 Ni1 N1 C8 -151.79(10) . . . . no
N2 Ni1 N1 C7 -149.57(12) . . . . no
N2 Ni1 N1 C8 34.45(10) . . . . no
O2 Ni1 N2 C10 -153.25(10) . . . . no
O2 Ni1 N2 C11 18.29(12) . . . . no
N1 Ni1 N2 C10 32.96(10) . . . . no
N1 Ni1 N2 C11 -155.51(12) . . . . no
Ni1 O1 C1 C2 -164.97(10) . . . . no
Ni1 O1 C1 C6 17.21(19) . . . . no
Ni1 O2 C17 C12 19.04(19) . . . . no
Ni1 O2 C17 C16 -162.94(10) . . . . no
Ni1 N1 C7 C6 -8.1(2) . . . . no
Ni1 N1 C7 C18 173.56(10) . . . . no
C8 N1 C7 C6 167.71(13) . . . . no
C8 N1 C7 C18 -10.68(19) . . . . no
Ni1 N1 C8 C9 -73.51(13) . . . . no
C7 N1 C8 C9 110.22(14) . . . . no
Ni1 N2 C10 C9 -73.81(13) . . . . no
C11 N2 C10 C9 113.99(14) . . . . no
Ni1 N2 C11 C12 -1.38(19) . . . . no
Ni1 N2 C11 C24 -179.13(9) . . . . no
C10 N2 C11 C12 169.59(13) . . . . no
C10 N2 C11 C24 -8.17(19) . . . . no
O1 C1 C2 C3 178.96(13) . . . . no
C6 C1 C2 C3 -3.1(2) . . . . no
O1 C1 C6 C5 -177.75(13) . . . . no
O1 C1 C6 C7 8.7(2) . . . . no
C2 C1 C6 C5 4.5(2) . . . . no
C2 C1 C6 C7 -169.09(13) . . . . no
C1 C2 C3 O3 -179.33(13) . . . . no
C1 C2 C3 C4 -0.2(2) . . . . no
O3 C3 C4 C5 -178.78(13) . . . . no
C2 C3 C4 C5 2.0(2) . . . . no
C3 C4 C5 C6 -0.5(2) . . . . no
C4 C5 C6 C1 -2.7(2) . . . . no
C4 C5 C6 C7 170.87(14) . . . . no
C1 C6 C7 N1 -13.2(2) . . . . no
C1 C6 C7 C18 165.27(12) . . . . no
C5 C6 C7 N1 173.42(13) . . . . no
C5 C6 C7 C18 -8.13(19) . . . . no
N1 C7 C18 C19 99.07(16) . . . . no
N1 C7 C18 C23 -85.37(17) . . . . no
C6 C7 C18 C19 -79.42(17) . . . . no
C6 C7 C18 C23 96.14(15) . . . . no
N1 C8 C9 C10 35.16(17) . . . . no
C8 C9 C10 N2 38.09(17) . . . . no
N2 C11 C12 C13 169.44(13) . . . . no
N2 C11 C12 C17 -15.3(2) . . . . no
C24 C11 C12 C13 -12.73(19) . . . . no
C24 C11 C12 C17 162.58(12) . . . . no
N2 C11 C24 C25 -73.24(18) . . . . no
N2 C11 C24 C29 108.02(15) . . . . no
C12 C11 C24 C25 108.88(15) . . . . no
C12 C11 C24 C29 -69.86(17) . . . . no
C11 C12 C13 C14 173.80(13) . . . . no
C17 C12 C13 C14 -1.7(2) . . . . no
C11 C12 C17 O2 6.6(2) . . . . no
C11 C12 C17 C16 -171.42(12) . . . . no
C13 C12 C17 O2 -177.97(13) . . . . no
C13 C12 C17 C16 4.04(19) . . . . no
C12 C13 C14 C15 -1.5(2) . . . . no
C13 C14 C15 O4 -179.68(13) . . . . no
C13 C14 C15 C16 2.3(2) . . . . no
O4 C15 C16 C17 -177.96(12) . . . . no
C14 C15 C16 C17 0.1(2) . . . . no
C15 C16 C17 O2 178.54(13) . . . . no
C15 C16 C17 C12 -3.3(2) . . . . no
C7 C18 C19 C20 176.05(13) . . . . no
C23 C18 C19 C20 0.5(2) . . . . no
C7 C18 C23 C22 -174.11(14) . . . . no
C19 C18 C23 C22 1.6(2) . . . . no
C18 C19 C20 C21 -1.8(2) . . . . no
C19 C20 C21 C22 1.0(2) . . . . no
C20 C21 C22 C23 1.1(3) . . . . no
C21 C22 C23 C18 -2.4(2) . . . . no
C11 C24 C25 C26 -178.82(13) . . . . no
C29 C24 C25 C26 -0.1(2) . . . . no
C11 C24 C29 C28 179.73(13) . . . . no
C25 C24 C29 C28 1.0(2) . . . . no
C24 C25 C26 C27 -0.7(2) . . . . no
C25 C26 C27 C28 0.5(2) . . . . no
C26 C27 C28 C29 0.4(2) . . . . no
C27 C28 C29 C24 -1.1(2) . . . . no
